data_7103465
loop_
_publ_author_name
'Selby, Jonathan D'
'Schulten, Christian'
'Schwarz, Andrew D'
'Stasch, Andreas'
'Clot, Eric'
'Jones, Cameron'
'Mountford, Philip'

_publ_section_title
;
 Cycloaddition reactions of transition metal hydrazides with alkynes
 and heteroalkynes: coupling of Ti=NNPh2 with PhCCMe, PhCCH, MeCN and
 tBuCP.
;
_journal_issue 41
_journal_name_full 'Chemical communications (Cambridge, England)'
_journal_page_first 5101
_journal_page_last 5103
_journal_paper_doi 10.1039/b813911c
_journal_year 2008
_chemical_formula_sum 'C27 H29 N2 P Ti'
_chemical_formula_weight 460.39
_chemical_name_systematic
;
Cp2Ti{N(NPh2)PCtBu}
;
_space_group_IT_number 14
_symmetry_cell_setting monoclinic
_symmetry_space_group_name_Hall '-P 2ybc'
_symmetry_space_group_name_H-M 'P 1 21/c 1'
_atom_sites_solution_hydrogens geom
_atom_sites_solution_primary direct
_atom_sites_solution_secondary difmap
_audit_creation_method SHELXL-97
_cell_angle_alpha 90.00
_cell_angle_beta 110.60(3)
_cell_angle_gamma 90.00
_cell_formula_units_Z 4
_cell_length_a 15.654(3)
_cell_length_b 9.4448(19)
_cell_length_c 16.641(3)
_cell_measurement_temperature 123(2)
_cell_volume 2303.1(8)
_computing_structure_refinement 'SHELXL-97 (Sheldrick, 1997)'
_computing_structure_solution 'SHELXS-97 (Sheldrick, 1990)'
_diffrn_ambient_temperature 123(2)
_diffrn_measured_fraction_theta_full 0.978
_diffrn_measured_fraction_theta_max 0.978
_diffrn_measurement_device_type 'Nonius Kappa CCD'
_diffrn_radiation_monochromator graphite
_diffrn_radiation_source 'fine-focus sealed tube'
_diffrn_radiation_type MoK\a
_diffrn_radiation_wavelength 0.71073
_diffrn_reflns_av_R_equivalents 0.0372
_diffrn_reflns_av_sigmaI/netI 0.0470
_diffrn_reflns_limit_h_max 19
_diffrn_reflns_limit_h_min -19
_diffrn_reflns_limit_k_max 12
_diffrn_reflns_limit_k_min -12
_diffrn_reflns_limit_l_max 21
_diffrn_reflns_limit_l_min -21
_diffrn_reflns_number 9086
_diffrn_reflns_theta_full 27.00
_diffrn_reflns_theta_max 27.00
_diffrn_reflns_theta_min 3.07
_exptl_absorpt_coefficient_mu 0.458
_exptl_absorpt_correction_T_max 0.967
_exptl_absorpt_correction_T_min 0.919
_exptl_absorpt_correction_type multi-scan
_exptl_absorpt_process_details 'Sortav (Blessing, 1995)'
_exptl_crystal_colour red
_exptl_crystal_density_diffrn 1.328
_exptl_crystal_density_method 'not measured'
_exptl_crystal_description block
_exptl_crystal_F_000 968
_exptl_crystal_size_max 0.20
_exptl_crystal_size_mid 0.15
_exptl_crystal_size_min 0.12
_refine_diff_density_max 0.341
_refine_diff_density_min -0.524
_refine_diff_density_rms 0.069
_refine_ls_extinction_method none
_refine_ls_goodness_of_fit_ref 1.046
_refine_ls_hydrogen_treatment constr
_refine_ls_matrix_type full
_refine_ls_number_parameters 283
_refine_ls_number_reflns 4906
_refine_ls_number_restraints 0
_refine_ls_restrained_S_all 1.046
_refine_ls_R_factor_all 0.0586
_refine_ls_R_factor_gt 0.0388
_refine_ls_shift/su_max 0.000
_refine_ls_shift/su_mean 0.000
_refine_ls_structure_factor_coef Fsqd
_refine_ls_weighting_details 'calc w=1/[\s^2^(Fo^2^)+(0.0491P)^2^+1.2132P] where P=(Fo^2^+2Fc^2^)/3'
_refine_ls_weighting_scheme calc
_refine_ls_wR_factor_gt 0.0954
_refine_ls_wR_factor_ref 0.1063
_reflns_number_gt 3892
_reflns_number_total 4906
_reflns_threshold_expression >2sigma(I)
_cod_data_source_file b813911c.txt
_cod_data_source_block Compound_7
_cod_original_sg_symbol_H-M P2(1)/c
_cod_database_code 7103465

loop_
_symmetry_equiv_pos_as_xyz
'x, y, z'
'-x, y+1/2, -z+1/2'
'-x, -y, -z'
'x, -y-1/2, z-1/2'

loop_
_atom_site_label
_atom_site_type_symbol
_atom_site_fract_x
_atom_site_fract_y
_atom_site_fract_z
_atom_site_U_iso_or_equiv
_atom_site_adp_type
_atom_site_occupancy
_atom_site_symmetry_multiplicity
_atom_site_calc_flag
_atom_site_refinement_flags
_atom_site_disorder_assembly
_atom_site_disorder_group
Ti1 Ti 0.27106(2) 0.18615(4) -0.00085(2) 0.01766(11) Uani 1 1 d . . .
P1 P 0.30465(3) 0.24674(5) 0.16544(3) 0.02014(13) Uani 1 1 d . . .
N1 N 0.21731(10) 0.15564(16) 0.08894(11) 0.0197(4) Uani 1 1 d . . .
C1 C 0.36252(13) 0.3007(2) 0.10320(13) 0.0203(4) Uani 1 1 d . . .
N2 N 0.15298(11) 0.08464(16) 0.11492(12) 0.0228(4) Uani 1 1 d . . .
C2 C 0.44484(14) 0.3997(2) 0.13470(15) 0.0293(5) Uani 1 1 d . . .
C3 C 0.4929(2) 0.3916(4) 0.23184(17) 0.0604(9) Uani 1 1 d . . .
H3A H 0.4501 0.4182 0.2603 0.091 Uiso 1 1 calc R . .
H3B H 0.5449 0.4568 0.2494 0.091 Uiso 1 1 calc R . .
H3C H 0.5145 0.2948 0.2482 0.091 Uiso 1 1 calc R . .
C4 C 0.51357(15) 0.3617(3) 0.09119(19) 0.0426(6) Uani 1 1 d . . .
H4A H 0.5370 0.2659 0.1082 0.064 Uiso 1 1 calc R . .
H4B H 0.5643 0.4293 0.1089 0.064 Uiso 1 1 calc R . .
H4C H 0.4833 0.3657 0.0287 0.064 Uiso 1 1 calc R . .
C5 C 0.41369(16) 0.5533(2) 0.11099(18) 0.0403(6) Uani 1 1 d . . .
H5A H 0.3828 0.5608 0.0487 0.060 Uiso 1 1 calc R . .
H5B H 0.4669 0.6161 0.1292 0.060 Uiso 1 1 calc R . .
H5C H 0.3715 0.5810 0.1399 0.060 Uiso 1 1 calc R . .
C6 C 0.16854(12) -0.06226(19) 0.13540(13) 0.0198(4) Uani 1 1 d . . .
C7 C 0.11783(13) -0.1624(2) 0.07723(14) 0.0224(4) Uani 1 1 d . . .
H7 H 0.0733 -0.1334 0.0244 0.027 Uiso 1 1 calc R . .
C8 C 0.13256(14) -0.3055(2) 0.09659(15) 0.0253(5) Uani 1 1 d . . .
H8 H 0.0975 -0.3744 0.0571 0.030 Uiso 1 1 calc R . .
C9 C 0.19771(13) -0.3481(2) 0.17283(14) 0.0245(5) Uani 1 1 d . . .
H9 H 0.2078 -0.4461 0.1855 0.029 Uiso 1 1 calc R . .
C10 C 0.24875(14) -0.2477(2) 0.23121(14) 0.0259(5) Uani 1 1 d . . .
H10 H 0.2936 -0.2771 0.2837 0.031 Uiso 1 1 calc R . .
C11 C 0.23398(13) -0.1044(2) 0.21257(14) 0.0228(4) Uani 1 1 d . . .
H11 H 0.2685 -0.0355 0.2524 0.027 Uiso 1 1 calc R . .
C12 C 0.08612(12) 0.15931(19) 0.13430(13) 0.0182(4) Uani 1 1 d . . .
C13 C 0.02625(12) 0.0880(2) 0.16656(13) 0.0205(4) Uani 1 1 d . . .
H13 H 0.0323 -0.0112 0.1764 0.025 Uiso 1 1 calc R . .
C14 C -0.04174(13) 0.1621(2) 0.18415(14) 0.0234(4) Uani 1 1 d . . .
H14 H -0.0815 0.1127 0.2063 0.028 Uiso 1 1 calc R . .
C15 C -0.05286(13) 0.3068(2) 0.17000(14) 0.0246(4) Uani 1 1 d . . .
H15 H -0.1003 0.3563 0.1811 0.030 Uiso 1 1 calc R . .
C16 C 0.00700(13) 0.3774(2) 0.13923(14) 0.0235(4) Uani 1 1 d . . .
H16 H 0.0007 0.4767 0.1300 0.028 Uiso 1 1 calc R . .
C17 C 0.07586(13) 0.30615(19) 0.12173(13) 0.0194(4) Uani 1 1 d . . .
H17 H 0.1163 0.3570 0.1011 0.023 Uiso 1 1 calc R . .
C18 C 0.29646(17) 0.0099(3) -0.09531(16) 0.0368(6) Uani 1 1 d . . .
H18 H 0.2648 0.0154 -0.1555 0.044 Uiso 1 1 calc R . .
C19 C 0.26720(15) -0.0627(2) -0.03669(16) 0.0318(5) Uani 1 1 d . . .
H19 H 0.2114 -0.1132 -0.0498 0.038 Uiso 1 1 calc R . .
C20 C 0.33441(14) -0.0482(2) 0.04503(15) 0.0269(5) Uani 1 1 d . . .
H20 H 0.3328 -0.0889 0.0967 0.032 Uiso 1 1 calc R . .
C21 C 0.40426(14) 0.0365(2) 0.03717(15) 0.0297(5) Uani 1 1 d . . .
H21 H 0.4581 0.0644 0.0826 0.036 Uiso 1 1 calc R . .
C22 C 0.38091(16) 0.0734(2) -0.04982(17) 0.0359(6) Uani 1 1 d . . .
H22 H 0.4159 0.1308 -0.0736 0.043 Uiso 1 1 calc R . .
C23 C 0.14851(14) 0.2347(2) -0.13252(14) 0.0281(5) Uani 1 1 d . . .
H23 H 0.1151 0.1572 -0.1650 0.034 Uiso 1 1 calc R . .
C24 C 0.12896(14) 0.3075(2) -0.06720(15) 0.0272(5) Uani 1 1 d . . .
H24 H 0.0791 0.2893 -0.0487 0.033 Uiso 1 1 calc R . .
C25 C 0.19628(14) 0.4118(2) -0.03421(14) 0.0266(5) Uani 1 1 d . . .
H25 H 0.2005 0.4755 0.0112 0.032 Uiso 1 1 calc R . .
C26 C 0.25624(15) 0.4054(2) -0.08025(14) 0.0278(5) Uani 1 1 d . . .
H26 H 0.3080 0.4642 -0.0715 0.033 Uiso 1 1 calc R . .
C27 C 0.22647(15) 0.2975(2) -0.14093(14) 0.0288(5) Uani 1 1 d . . .
H27 H 0.2541 0.2709 -0.1811 0.035 Uiso 1 1 calc R . .

loop_
_atom_site_aniso_label
_atom_site_aniso_U_11
_atom_site_aniso_U_22
_atom_site_aniso_U_33
_atom_site_aniso_U_23
_atom_site_aniso_U_13
_atom_site_aniso_U_12
Ti1 0.01525(18) 0.01898(18) 0.0198(2) -0.00040(14) 0.00748(14) 0.00175(12)
P1 0.0208(3) 0.0200(3) 0.0215(3) -0.0001(2) 0.0098(2) -0.00242(19)
N1 0.0178(8) 0.0166(8) 0.0276(10) 0.0010(7) 0.0115(7) -0.0016(6)
C1 0.0173(9) 0.0223(10) 0.0223(11) 0.0009(8) 0.0081(8) -0.0009(7)
N2 0.0198(8) 0.0139(7) 0.0407(11) 0.0045(7) 0.0179(8) 0.0008(6)
C2 0.0231(10) 0.0371(12) 0.0266(12) 0.0020(10) 0.0074(9) -0.0114(9)
C3 0.0504(16) 0.086(2) 0.0307(15) 0.0038(15) -0.0025(13) -0.0445(16)
C4 0.0240(11) 0.0436(14) 0.0628(19) 0.0048(13) 0.0185(12) -0.0084(10)
C5 0.0362(13) 0.0326(12) 0.0542(17) -0.0114(12) 0.0185(12) -0.0160(10)
C6 0.0177(9) 0.0158(9) 0.0300(12) 0.0012(8) 0.0136(8) 0.0008(7)
C7 0.0208(9) 0.0218(10) 0.0239(11) 0.0018(8) 0.0068(8) 0.0006(7)
C8 0.0267(10) 0.0182(9) 0.0308(12) -0.0042(9) 0.0097(9) -0.0040(8)
C9 0.0266(10) 0.0157(9) 0.0336(13) 0.0023(9) 0.0137(9) 0.0007(8)
C10 0.0255(10) 0.0229(10) 0.0263(12) 0.0041(9) 0.0052(9) -0.0001(8)
C11 0.0225(10) 0.0189(9) 0.0274(12) -0.0034(8) 0.0092(9) -0.0044(7)
C12 0.0145(8) 0.0174(9) 0.0223(10) -0.0016(8) 0.0058(8) -0.0001(7)
C13 0.0196(9) 0.0182(9) 0.0247(11) 0.0009(8) 0.0089(8) -0.0011(7)
C14 0.0176(9) 0.0278(10) 0.0256(11) -0.0020(9) 0.0085(8) -0.0035(8)
C15 0.0183(9) 0.0293(11) 0.0276(12) -0.0046(9) 0.0097(9) 0.0044(8)
C16 0.0241(10) 0.0175(9) 0.0280(12) 0.0000(8) 0.0081(9) 0.0038(8)
C17 0.0200(9) 0.0164(9) 0.0230(11) 0.0003(8) 0.0091(8) -0.0010(7)
C18 0.0475(14) 0.0348(13) 0.0274(13) -0.0071(10) 0.0122(11) 0.0173(11)
C19 0.0318(12) 0.0234(11) 0.0378(14) -0.0082(10) 0.0091(10) 0.0056(9)
C20 0.0277(10) 0.0228(10) 0.0303(12) 0.0013(9) 0.0102(9) 0.0115(8)
C21 0.0218(10) 0.0311(11) 0.0361(13) -0.0034(10) 0.0101(9) 0.0098(8)
C22 0.0377(13) 0.0351(12) 0.0468(15) 0.0023(11) 0.0296(12) 0.0121(10)
C23 0.0244(10) 0.0287(11) 0.0248(12) 0.0027(9) 0.0005(9) 0.0022(8)
C24 0.0187(10) 0.0333(11) 0.0297(12) 0.0096(10) 0.0086(9) 0.0081(8)
C25 0.0316(11) 0.0229(10) 0.0241(12) 0.0042(9) 0.0083(9) 0.0083(9)
C26 0.0288(11) 0.0259(10) 0.0290(12) 0.0073(9) 0.0106(10) -0.0012(8)
C27 0.0354(12) 0.0328(11) 0.0211(11) 0.0067(9) 0.0135(10) 0.0076(9)

loop_
_atom_type_symbol
_atom_type_description
_atom_type_scat_dispersion_real
_atom_type_scat_dispersion_imag
_atom_type_scat_source
C C 0.0033 0.0016 'International Tables Vol C Tables 4.2.6.8 and 6.1.1.4'
H H 0.0000 0.0000 'International Tables Vol C Tables 4.2.6.8 and 6.1.1.4'
N N 0.0061 0.0033 'International Tables Vol C Tables 4.2.6.8 and 6.1.1.4'
P P 0.1023 0.0942 'International Tables Vol C Tables 4.2.6.8 and 6.1.1.4'
Ti Ti 0.2776 0.4457 'International Tables Vol C Tables 4.2.6.8 and 6.1.1.4'

loop_
_geom_angle_atom_site_label_1
_geom_angle_atom_site_label_2
_geom_angle_atom_site_label_3
_geom_angle
_geom_angle_site_symmetry_1
_geom_angle_site_symmetry_3
_geom_angle_publ_flag
N1 Ti1 C1 78.54(7) . . ?
N1 Ti1 C23 107.61(8) . . ?
C1 Ti1 C23 138.14(8) . . ?
N1 Ti1 C22 137.68(8) . . ?
C1 Ti1 C22 98.38(8) . . ?
C23 Ti1 C22 102.33(9) . . ?
N1 Ti1 C24 81.09(7) . . ?
C1 Ti1 C24 112.55(8) . . ?
C23 Ti1 C24 34.17(8) . . ?
C22 Ti1 C24 135.73(9) . . ?
N1 Ti1 C25 90.09(7) . . ?
C1 Ti1 C25 82.51(8) . . ?
C23 Ti1 C25 56.64(7) . . ?
C22 Ti1 C25 131.75(8) . . ?
C24 Ti1 C25 34.06(7) . . ?
N1 Ti1 C21 105.96(8) . . ?
C1 Ti1 C21 79.12(8) . . ?
C23 Ti1 C21 133.83(8) . . ?
C22 Ti1 C21 34.02(8) . . ?
C24 Ti1 C21 167.67(8) . . ?
C25 Ti1 C21 152.50(8) . . ?
N1 Ti1 C18 127.04(8) . . ?
C1 Ti1 C18 131.76(8) . . ?
C23 Ti1 C18 78.39(8) . . ?
C22 Ti1 C18 33.96(8) . . ?
C24 Ti1 C18 111.58(9) . . ?
C25 Ti1 C18 129.76(8) . . ?
C21 Ti1 C18 56.09(8) . . ?
N1 Ti1 C19 93.69(8) . . ?
C1 Ti1 C19 130.51(8) . . ?
C23 Ti1 C19 91.02(8) . . ?
C22 Ti1 C19 56.17(8) . . ?
C24 Ti1 C19 114.32(8) . . ?
C25 Ti1 C19 146.85(8) . . ?
C21 Ti1 C19 55.94(8) . . ?
C18 Ti1 C19 33.52(8) . . ?
N1 Ti1 C26 123.52(7) . . ?
C1 Ti1 C26 85.22(8) . . ?
C23 Ti1 C26 56.31(7) . . ?
C22 Ti1 C26 97.86(8) . . ?
C24 Ti1 C26 56.31(7) . . ?
C25 Ti1 C26 33.90(7) . . ?
C21 Ti1 C26 123.49(8) . . ?
C18 Ti1 C26 103.89(8) . . ?
C19 Ti1 C26 134.92(8) . . ?
N1 Ti1 C27 137.27(7) . . ?
C1 Ti1 C27 116.61(8) . . ?
C23 Ti1 C27 33.95(8) . . ?
C22 Ti1 C27 82.19(8) . . ?
C24 Ti1 C27 56.19(8) . . ?
C25 Ti1 C27 56.00(8) . . ?
C21 Ti1 C27 115.86(8) . . ?
C18 Ti1 C27 74.40(8) . . ?
C19 Ti1 C27 102.15(8) . . ?
C26 Ti1 C27 33.42(7) . . ?
N1 Ti1 C20 82.26(7) . . ?
C1 Ti1 C20 97.16(8) . . ?
C23 Ti1 C20 124.57(8) . . ?
C22 Ti1 C20 56.01(8) . . ?
C24 Ti1 C20 141.99(7) . . ?
C25 Ti1 C20 172.24(8) . . ?
C21 Ti1 C20 33.51(7) . . ?
C18 Ti1 C20 55.65(8) . . ?
C19 Ti1 C20 33.58(8) . . ?
C26 Ti1 C20 153.86(8) . . ?
C27 Ti1 C20 130.02(8) . . ?
C1 P1 N1 98.93(9) . . ?
N2 N1 P1 118.59(14) . . ?
N2 N1 Ti1 147.94(14) . . ?
P1 N1 Ti1 92.70(7) . . ?
C2 C1 P1 123.21(16) . . ?
C2 C1 Ti1 147.16(16) . . ?
P1 C1 Ti1 89.60(8) . . ?
C12 N2 N1 120.72(15) . . ?
C12 N2 C6 121.07(16) . . ?
N1 N2 C6 117.28(15) . . ?
C3 C2 C1 112.01(18) . . ?
C3 C2 C4 108.8(2) . . ?
C1 C2 C4 109.97(19) . . ?
C3 C2 C5 108.2(2) . . ?
C1 C2 C5 109.66(17) . . ?
C4 C2 C5 108.11(19) . . ?
C7 C6 C11 120.34(17) . . ?
C7 C6 N2 119.22(18) . . ?
C11 C6 N2 120.44(17) . . ?
C6 C7 C8 119.61(19) . . ?
C9 C8 C7 120.38(19) . . ?
C8 C9 C10 120.05(18) . . ?
C11 C10 C9 119.90(19) . . ?
C6 C11 C10 119.72(18) . . ?
N2 C12 C17 121.51(17) . . ?
N2 C12 C13 120.21(17) . . ?
C17 C12 C13 118.28(17) . . ?
C14 C13 C12 120.20(18) . . ?
C15 C14 C13 121.36(19) . . ?
C16 C15 C14 118.40(18) . . ?
C17 C16 C15 121.39(18) . . ?
C16 C17 C12 120.35(18) . . ?
C19 C18 C22 108.1(2) . . ?
C19 C18 Ti1 73.38(13) . . ?
C22 C18 Ti1 72.21(13) . . ?
C18 C19 C20 108.1(2) . . ?
C18 C19 Ti1 73.10(13) . . ?
C20 C19 Ti1 73.82(12) . . ?
C21 C20 C19 108.0(2) . . ?
C21 C20 Ti1 72.30(12) . . ?
C19 C20 Ti1 72.60(12) . . ?
C20 C21 C22 108.0(2) . . ?
C20 C21 Ti1 74.19(11) . . ?
C22 C21 Ti1 72.38(12) . . ?
C18 C22 C21 107.7(2) . . ?
C18 C22 Ti1 73.83(12) . . ?
C21 C22 Ti1 73.60(12) . . ?
C27 C23 C24 107.6(2) . . ?
C27 C23 Ti1 74.22(12) . . ?
C24 C23 Ti1 73.06(12) . . ?
C25 C24 C23 107.90(19) . . ?
C25 C24 Ti1 73.07(12) . . ?
C23 C24 Ti1 72.77(12) . . ?
C24 C25 C26 108.0(2) . . ?
C24 C25 Ti1 72.87(12) . . ?
C26 C25 Ti1 73.91(12) . . ?
C27 C26 C25 108.01(19) . . ?
C27 C26 Ti1 73.38(12) . . ?
C25 C26 Ti1 72.19(12) . . ?
C26 C27 C23 108.5(2) . . ?
C26 C27 Ti1 73.20(13) . . ?
C23 C27 Ti1 71.83(12) . . ?

loop_
_geom_bond_atom_site_label_1
_geom_bond_atom_site_label_2
_geom_bond_distance
_geom_bond_site_symmetry_2
_geom_bond_publ_flag
Ti1 N1 1.9770(17) . ?
Ti1 C1 2.115(2) . ?
Ti1 C23 2.395(2) . ?
Ti1 C22 2.396(2) . ?
Ti1 C24 2.398(2) . ?
Ti1 C25 2.401(2) . ?
Ti1 C21 2.412(2) . ?
Ti1 C18 2.417(2) . ?
Ti1 C19 2.420(2) . ?
Ti1 C26 2.423(2) . ?
Ti1 C27 2.425(2) . ?
Ti1 C20 2.436(2) . ?
P1 C1 1.677(2) . ?
P1 N1 1.7336(18) . ?
N1 N2 1.399(2) . ?
C1 C2 1.528(3) . ?
N2 C12 1.391(2) . ?
N2 C6 1.429(2) . ?
C2 C3 1.526(3) . ?
C2 C4 1.536(3) . ?
C2 C5 1.538(3) . ?
C6 C7 1.386(3) . ?
C6 C11 1.390(3) . ?
C7 C8 1.390(3) . ?
C8 C9 1.379(3) . ?
C9 C10 1.391(3) . ?
C10 C11 1.390(3) . ?
C12 C17 1.403(3) . ?
C12 C13 1.405(3) . ?
C13 C14 1.388(3) . ?
C14 C15 1.387(3) . ?
C15 C16 1.387(3) . ?
C16 C17 1.386(3) . ?
C18 C19 1.395(4) . ?
C18 C22 1.406(4) . ?
C19 C20 1.403(3) . ?
C20 C21 1.398(3) . ?
C21 C22 1.406(3) . ?
C23 C27 1.408(3) . ?
C23 C24 1.408(3) . ?
C24 C25 1.406(3) . ?
C25 C26 1.406(3) . ?
C26 C27 1.394(3) . ?
